data_1519853
loop_
_publ_author_name
'Pandit, Palash'
'Yamamoto, Koji'
'Nakamura, Toshikazu'
'Nishimura, Katsuyuki'
'Kurashige, Yuki'
'Yanai, Takeshi'
'Nakamura, Go'
'Masaoka, Shigeyuki'
'Furukawa, Ko'
'Yakiyama, Yumi'
'Kawano, Masaki'
'Higashibayashi, Shuhei'

_publ_section_title
;
 Acid/base-regulated reversible electron transfer disproportionation of
 N--N linked bicarbazole and biacridine derivatives
;
_journal_issue 7
_journal_name_full 'Chem. Sci.'
_journal_page_first 4160
_journal_paper_doi 10.1039/C5SC00946D
_journal_volume 6
_journal_year 2015
_chemical_formula_moiety '1.14(I4.39), C6 H5 I, C40 H46 N2'
_chemical_formula_sum 'C46 H51 I6 N2'
_chemical_formula_weight 1393.29
_chemical_name_systematic
;
 ? 
;
_space_group_crystal_system monoclinic
_space_group_IT_number 14
_space_group_name_Hall '-P 2ybc'
_space_group_name_H-M_alt 'P 1 21/c 1'
_symmetry_space_group_name_Hall '-P 2ybc'
_symmetry_space_group_name_H-M 'P 1 21/c 1'
_atom_sites_solution_hydrogens geom
_atom_sites_solution_primary direct
_atom_sites_solution_secondary difmap
_audit_creation_date 2015-03-04
_audit_creation_method
;
Olex2 1.2
(compiled 2015.01.26 svn.r3150 for OlexSys, GUI svn.r4998)
;
_audit_update_record
;
2015-03-04 deposited with the CCDC.
2015-04-15 downloaded from the CCDC.
;
_cell_angle_alpha 90.00
_cell_angle_beta 108.90(3)
_cell_angle_gamma 90.00
_cell_formula_units_Z 4
_cell_length_a 15.047(3)
_cell_length_b 24.399(5)
_cell_length_c 13.754(3)
_cell_measurement_reflns_used 9878
_cell_measurement_temperature 100(2)
_cell_measurement_theta_max 24.10
_cell_measurement_theta_min 2.29
_cell_volume 4777.3(19)
_computing_molecular_graphics 'Olex2 (Dolomanov et al., 2009)'
_computing_publication_material 'Olex2 (Dolomanov et al., 2009)'
_computing_structure_refinement 'XL (Sheldrick, 2008)'
_computing_structure_solution 'SHELXS-97 (Sheldrick, 2008)'
_diffrn_ambient_temperature 100.15
_diffrn_measured_fraction_theta_full 0.991
_diffrn_measured_fraction_theta_max 0.991
_diffrn_measurement_device_type 'Bruker APEX-II CCD'
_diffrn_measurement_method '\f and \w scans'
_diffrn_radiation_monochromator graphite
_diffrn_radiation_type MoK\a
_diffrn_radiation_wavelength 0.71073
_diffrn_reflns_av_R_equivalents 0.0525
_diffrn_reflns_av_unetI/netI 0.0345
_diffrn_reflns_limit_h_max 17
_diffrn_reflns_limit_h_min -17
_diffrn_reflns_limit_k_max 28
_diffrn_reflns_limit_k_min -28
_diffrn_reflns_limit_l_max 16
_diffrn_reflns_limit_l_min -16
_diffrn_reflns_number 75283
_diffrn_reflns_theta_full 24.97
_diffrn_reflns_theta_max 24.97
_diffrn_reflns_theta_min 1.43
_diffrn_source 'fine-focus sealed tube'
_diffrn_standards_number 0
_exptl_absorpt_coefficient_mu 3.933
_exptl_absorpt_correction_T_max 0.94348
_exptl_absorpt_correction_T_min 0.57597
_exptl_absorpt_correction_type numerical
_exptl_absorpt_process_details 'APEX2 Software'
_exptl_crystal_colour 'dark red'
_exptl_crystal_colour_modifier dark
_exptl_crystal_colour_primary red
_exptl_crystal_density_diffrn 1.937
_exptl_crystal_density_method 'not measured'
_exptl_crystal_description plate
_exptl_crystal_F_000 2636
_exptl_crystal_recrystallization_method 'Re-crystallisation from solvent: '
_exptl_crystal_size_max 0.3
_exptl_crystal_size_mid 0.15
_exptl_crystal_size_min 0.01
_refine_diff_density_max 2.670
_refine_diff_density_min -1.378
_refine_diff_density_rms 0.114
_refine_ls_extinction_method none
_refine_ls_goodness_of_fit_ref 1.029
_refine_ls_hydrogen_treatment mixed
_refine_ls_matrix_type full
_refine_ls_number_parameters 559
_refine_ls_number_reflns 8306
_refine_ls_number_restraints 3
_refine_ls_restrained_S_all 1.029
_refine_ls_R_factor_all 0.0544
_refine_ls_R_factor_gt 0.0350
_refine_ls_shift/su_max 0.002
_refine_ls_shift/su_mean 0.000
_refine_ls_structure_factor_coef Fsqd
_refine_ls_weighting_details 'calc w=1/[\s^2^(Fo^2^)+(0.0314P)^2^+15.2187P] where P=(Fo^2^+2Fc^2^)/3'
_refine_ls_weighting_scheme calc
_refine_ls_wR_factor_gt 0.0754
_refine_ls_wR_factor_ref 0.0824
_reflns_number_gt 6353
_reflns_number_total 8306
_reflns_threshold_expression >2sigma(I)
_cod_data_source_file c5sc00946d2.cif
_cod_data_source_block p21c
_cod_depositor_comments 'Adding full bibliography for 1519852--1519855.cif.'
_cod_original_cell_volume 4777.4(17)
_cod_database_code 1519853
_olex2_refinement_description
;
1. Fixed Uiso
 At 1.2 times of:
  All C(H) groups
 At 1.5 times of:
  All C(H,H,H) groups
2. Rigid bond restraints
 I3, I2, I1
 with sigma for 1-2 distances of 0.01 and sigma for 1-3 distances of 0.01
3. Uiso/Uaniso restraints and constraints
I3 \\sim I2 \\sim I1: within 1.7A with sigma of 0.04 and sigma for terminal
atoms of 0.08
4. Others
 Sof(I1B)=Sof(C1B)=Sof(C2B)=Sof(H2B)=Sof(C3B)=Sof(H3B)=Sof(C4B)=Sof(H4B)=
 Sof(C5B)=Sof(H5B)=Sof(C6B)=Sof(H6B)=Sof(I8)=Sof(I9)=1-FVAR(1)
 Sof(I1A)=Sof(C1A)=Sof(H1A)=Sof(C2A)=Sof(H2A)=Sof(C3A)=Sof(C4A)=Sof(H4A)=
 Sof(C5A)=Sof(H5A)=Sof(C6A)=Sof(H6A)=Sof(I6)=Sof(I7)=FVAR(1)
5.a Aromatic/amide H refined with riding coordinates:
 C1A(H1A), C2A(H2A), C4A(H4A), C5A(H5A), C6A(H6A), C2B(H2B), C3B(H3B),
 C4B(H4B), C5B(H5B), C6B(H6B), C2(H2), C3(H3), C5(H5), C8(H8), C10(H10),
 C15(H15), C17(H17), C20(H20), C22(H22), C23(H23)
5.b Fitted hexagon refined as free rotating group:
 C1A(C2A,C3A,C4A,C5A,C6A), C1B(C2B,C3B,C4B,C5B,C6B)
5.c Idealised Me refined as rotating group:
 C26(H26A,H26B,H26C), C27(H27A,H27B,H27C), C28(H28A,H28B,H28C), C30(H30A,H30B,
 H30C), C31(H31A,H31B,H31C), C32(H32A,H32B,H32C), C34(H34A,H34B,H34C), C35(H35A,
 H35B,H35C), C36(H36A,H36B,H36C), C38(H38A,H38B,H38C), C39(H39A,H39B,H39C),
 C40(H40A,H40B,H40C)
;
_olex2_exptl_crystal_mounting_method Lithoroop
_olex2_submission_special_instructions 'No special instructions were received'

loop_
_space_group_symop_id
_space_group_symop_operation_xyz
1 'x, y, z'
2 '-x, y+1/2, -z+1/2'
3 '-x, -y, -z'
4 'x, -y-1/2, z-1/2'

loop_
_atom_site_label
_atom_site_type_symbol
_atom_site_fract_x
_atom_site_fract_y
_atom_site_fract_z
_atom_site_U_iso_or_equiv
_atom_site_adp_type
_atom_site_occupancy
_atom_site_calc_flag
_atom_site_disorder_assembly
_atom_site_disorder_group
_atom_site_refinement_flags_posn
_atom_site_refinement_flags_adp
I1 I 0.22557(3) 0.23904(2) 0.27126(3) 0.05839(15) Uani 1 d . . . U
I2 I 0.35498(2) 0.252950(14) 0.47454(3) 0.02903(10) Uani 1 d A . . U
I3 I 0.49273(3) 0.268787(19) 0.68289(3) 0.05065(13) Uani 1 d . . . U
I1A I 0.7767(5) 0.4314(3) 0.7089(6) 0.0555(17) Uani 0.3065(10) d A 1 . .
C1A C 0.9175(8) 0.2740(5) 0.7357(11) 0.033(7) Uani 0.3065(10) d A 1 . .
H1A H 0.9795 0.2620 0.7437 0.040 Uiso 0.3065(10) calc A 1 R .
C2A C 0.8969(8) 0.3297(5) 0.7297(9) 0.032(4) Uani 0.3065(10) d A 1 G .
H2A H 0.9448 0.3558 0.7336 0.038 Uiso 0.3065(10) calc A 1 R .
C3A C 0.8061(9) 0.3472(4) 0.7179(9) 0.035(5) Uani 0.3065(10) d A 1 G .
C4A C 0.7359(7) 0.3091(5) 0.7122(10) 0.037(5) Uani 0.3065(10) d A 1 G .
H4A H 0.6739 0.3211 0.7042 0.045 Uiso 0.3065(10) calc A 1 R .
C5A C 0.7566(9) 0.2534(4) 0.7182(10) 0.030(7) Uani 0.3065(10) d A 1 G .
H5A H 0.7086 0.2274 0.7143 0.036 Uiso 0.3065(10) calc A 1 R .
C6A C 0.8473(10) 0.2359(4) 0.7300(11) 0.041(6) Uani 0.3065(10) d A 1 G .
H6A H 0.8614 0.1978 0.7341 0.049 Uiso 0.3065(10) calc A 1 R .
I1B I 0.9458(2) 0.07669(11) 0.7508(2) 0.0653(8) Uani 0.6935(10) d A 2 . .
C1B C 0.9055(3) 0.16647(15) 0.7376(4) 0.0286(18) Uani 0.6935(10) d A 2 . .
C2B C 0.9744(3) 0.2055(2) 0.7433(4) 0.0267(17) Uani 0.6935(10) d A 2 G .
H2B H 1.0369 0.1942 0.7520 0.032 Uiso 0.6935(10) calc A 2 R .
C3B C 0.9517(4) 0.26087(17) 0.7364(4) 0.030(3) Uani 0.6935(10) d A 2 G .
H3B H 0.9988 0.2875 0.7403 0.036 Uiso 0.6935(10) calc A 2 R .
C4B C 0.8602(4) 0.27729(15) 0.7237(5) 0.027(2) Uani 0.6935(10) d A 2 G .
H4B H 0.8447 0.3152 0.7189 0.02(2) Uiso 0.6935(10) calc A 2 R .
C5B C 0.7913(3) 0.2383(2) 0.7180(5) 0.027(3) Uani 0.6935(10) d A 2 G .
H5B H 0.7288 0.2495 0.7093 0.03(3) Uiso 0.6935(10) calc A 2 R .
C6B C 0.8140(3) 0.18290(19) 0.7250(4) 0.0278(18) Uani 0.6935(10) d A 2 G .
H6B H 0.7669 0.1563 0.7211 0.033 Uiso 0.6935(10) calc A 2 R .
I6 I 0.9444(3) 0.0877(2) 0.7492(4) 0.0296(7) Uani 0.3065(10) d A 1 . .
I7 I 1.09220(9) 0.15543(5) 0.76868(8) 0.0350(4) Uani 0.3065(10) d A 1 . .
I8 I 0.77113(17) 0.44456(13) 0.7147(3) 0.0379(4) Uani 0.6935(10) d A 2 . .
I9 I 0.63301(4) 0.36386(2) 0.68907(4) 0.03121(17) Uani 0.6935(10) d A 2 . .
N1 N 0.8961(3) 0.28362(15) 0.4854(3) 0.0166(8) Uani 1 d . . . .
N2 N 0.8021(2) 0.28250(15) 0.4664(3) 0.0161(8) Uani 1 d . . . .
C1 C 0.7321(3) 0.32368(19) 0.4385(3) 0.0175(10) Uani 1 d . . . .
C2 C 0.7357(3) 0.37703(19) 0.4071(3) 0.0178(10) Uani 1 d . . . .
H2 H 0.7930 0.3932 0.4068 0.021 Uiso 1 calc . . R .
C3 C 0.6524(3) 0.4059(2) 0.3763(3) 0.0213(11) Uani 1 d . . . .
H3 H 0.6534 0.4427 0.3541 0.026 Uiso 1 calc . . R .
C4 C 0.5663(3) 0.38375(19) 0.3759(3) 0.0192(11) Uani 1 d . . . .
C5 C 0.5651(3) 0.32900(19) 0.4045(3) 0.0206(11) Uani 1 d . . . .
H5 H 0.5076 0.3125 0.4034 0.025 Uiso 1 calc . . R .
C6 C 0.6470(3) 0.29846(19) 0.4343(3) 0.0170(10) Uani 1 d . . . .
C7 C 0.6647(3) 0.23971(19) 0.4548(3) 0.0174(10) Uani 1 d . . . .
C8 C 0.6125(3) 0.1940(2) 0.4581(4) 0.0207(11) Uani 1 d . . . .
H8 H 0.5480 0.1980 0.4516 0.025 Uiso 1 calc . . R .
C9 C 0.6528(3) 0.14168(19) 0.4710(4) 0.0205(11) Uani 1 d . . . .
C10 C 0.7469(3) 0.13546(19) 0.4773(3) 0.0196(11) Uani 1 d . . . .
H10 H 0.7732 0.0997 0.4832 0.024 Uiso 1 calc . . R .
C11 C 0.8033(3) 0.18113(19) 0.4750(3) 0.0185(10) Uani 1 d . . . .
C12 C 0.7598(3) 0.23169(18) 0.4680(3) 0.0153(10) Uani 1 d . . . .
C13 C 0.9414(3) 0.23396(18) 0.4845(3) 0.0151(10) Uani 1 d . . . .
C14 C 0.9014(3) 0.18222(19) 0.4781(3) 0.0169(10) Uani 1 d . . . .
C15 C 0.9605(3) 0.13830(19) 0.4770(3) 0.0187(10) Uani 1 d . . . .
H15 H 0.9361 0.1021 0.4709 0.022 Uiso 1 calc . . R .
C16 C 1.0549(3) 0.14620(19) 0.4848(4) 0.0207(11) Uani 1 d . . . .
C17 C 1.0919(3) 0.19923(19) 0.4964(3) 0.0191(11) Uani 1 d . . . .
H17 H 1.1561 0.2047 0.5031 0.023 Uiso 1 calc . . R .
C18 C 1.0358(3) 0.24405(19) 0.4983(3) 0.0172(10) Uani 1 d . . . .
C19 C 1.0500(3) 0.30305(19) 0.5160(3) 0.0182(10) Uani 1 d . . . .
C20 C 1.1297(3) 0.3354(2) 0.5425(4) 0.0218(11) Uani 1 d . . . .
H20 H 1.1879 0.3203 0.5424 0.026 Uiso 1 calc . . R .
C21 C 1.1252(3) 0.3900(2) 0.5694(4) 0.0214(11) Uani 1 d . . . .
C22 C 1.0384(3) 0.4103(2) 0.5719(4) 0.0236(11) Uani 1 d . . . .
H22 H 1.0359 0.4470 0.5940 0.028 Uiso 1 calc . . R .
C23 C 0.9569(3) 0.37971(19) 0.5438(4) 0.0201(11) Uani 1 d . . . .
H23 H 0.8991 0.3947 0.5456 0.024 Uiso 1 calc . . R .
C24 C 0.9632(3) 0.32607(18) 0.5129(3) 0.0162(10) Uani 1 d . . . .
C25 C 0.4754(3) 0.4177(2) 0.3451(4) 0.0268(12) Uani 1 d . . . .
C26 C 0.3999(4) 0.3884(3) 0.2564(5) 0.0459(16) Uani 1 d . . . .
H26A H 0.4243 0.3823 0.1993 0.069 Uiso 1 calc . . GR .
H26B H 0.3434 0.4113 0.2331 0.069 Uiso 1 calc . . GR .
H26C H 0.3843 0.3531 0.2807 0.069 Uiso 1 calc . . GR .
C27 C 0.4894(4) 0.4744(2) 0.3081(5) 0.0362(14) Uani 1 d . . . .
H27A H 0.5347 0.4947 0.3641 0.054 Uiso 1 calc . . GR .
H27B H 0.4293 0.4940 0.2863 0.054 Uiso 1 calc . . GR .
H27C H 0.5133 0.4714 0.2500 0.054 Uiso 1 calc . . GR .
C28 C 0.4425(4) 0.4226(3) 0.4385(5) 0.0440(16) Uani 1 d . . . .
H28A H 0.4304 0.3859 0.4605 0.066 Uiso 1 calc . . GR .
H28B H 0.3847 0.4443 0.4205 0.066 Uiso 1 calc . . GR .
H28C H 0.4913 0.4406 0.4946 0.066 Uiso 1 calc . . GR .
C29 C 0.5922(4) 0.0921(2) 0.4787(4) 0.0279(12) Uani 1 d . . . .
C30 C 0.5005(4) 0.0917(2) 0.3867(5) 0.0474(17) Uani 1 d . . . .
H30A H 0.4643 0.1249 0.3882 0.071 Uiso 1 calc . . GR .
H30B H 0.4633 0.0594 0.3909 0.071 Uiso 1 calc . . GR .
H30C H 0.5155 0.0906 0.3225 0.071 Uiso 1 calc . . GR .
C31 C 0.5681(5) 0.0975(3) 0.5785(5) 0.058(2) Uani 1 d . . . .
H31A H 0.6259 0.0957 0.6375 0.086 Uiso 1 calc . . GR .
H31B H 0.5261 0.0675 0.5827 0.086 Uiso 1 calc . . GR .
H31C H 0.5368 0.1327 0.5789 0.086 Uiso 1 calc . . GR .
C32 C 0.6423(4) 0.0375(2) 0.4790(5) 0.0400(15) Uani 1 d . . . .
H32A H 0.6569 0.0338 0.4149 0.060 Uiso 1 calc . . GR .
H32B H 0.6013 0.0073 0.4848 0.060 Uiso 1 calc . . GR .
H32C H 0.7006 0.0365 0.5375 0.060 Uiso 1 calc . . GR .
C33 C 1.1158(4) 0.0960(2) 0.4798(4) 0.0297(12) Uani 1 d . . . .
C34 C 1.0720(4) 0.0677(3) 0.3747(5) 0.0511(18) Uani 1 d . . . .
H34A H 1.0064 0.0584 0.3652 0.077 Uiso 1 calc . . GR .
H34B H 1.1071 0.0342 0.3723 0.077 Uiso 1 calc . . GR .
H34C H 1.0747 0.0926 0.3198 0.077 Uiso 1 calc . . GR .
C35 C 1.1159(5) 0.0557(3) 0.5640(6) 0.066(2) Uani 1 d . . . .
H35A H 1.1393 0.0740 0.6309 0.099 Uiso 1 calc . . GR .
H35B H 1.1567 0.0246 0.5627 0.099 Uiso 1 calc . . GR .
H35C H 1.0518 0.0426 0.5528 0.099 Uiso 1 calc . . GR .
C36 C 1.2164(4) 0.1111(2) 0.4892(5) 0.0436(16) Uani 1 d . . . .
H36A H 1.2162 0.1363 0.4336 0.065 Uiso 1 calc . . GR .
H36B H 1.2513 0.0779 0.4845 0.065 Uiso 1 calc . . GR .
H36C H 1.2465 0.1289 0.5556 0.065 Uiso 1 calc . . GR .
C37 C 1.2111(4) 0.4277(2) 0.5967(4) 0.0279(12) Uani 1 d . . . .
C38 C 1.1904(4) 0.4729(2) 0.5128(4) 0.0458(17) Uani 1 d . . . .
H38A H 1.1797 0.4558 0.4454 0.069 Uiso 1 calc . . GR .
H38B H 1.2442 0.4979 0.5276 0.069 Uiso 1 calc . . GR .
H38C H 1.1343 0.4934 0.5123 0.069 Uiso 1 calc . . GR .
C39 C 1.2997(4) 0.3968(2) 0.5990(5) 0.0437(16) Uani 1 d . . . .
H39A H 1.3121 0.3678 0.6509 0.066 Uiso 1 calc . . GR .
H39B H 1.3529 0.4223 0.6164 0.066 Uiso 1 calc . . GR .
H39C H 1.2910 0.3806 0.5314 0.066 Uiso 1 calc . . GR .
C40 C 1.2288(4) 0.4534(2) 0.7026(4) 0.0330(13) Uani 1 d . . . .
H40A H 1.1763 0.4776 0.7008 0.050 Uiso 1 calc . . GR .
H40B H 1.2872 0.4746 0.7214 0.050 Uiso 1 calc . . GR .
H40C H 1.2342 0.4244 0.7535 0.050 Uiso 1 calc . . GR .

loop_
_atom_site_aniso_label
_atom_site_aniso_U_11
_atom_site_aniso_U_22
_atom_site_aniso_U_33
_atom_site_aniso_U_23
_atom_site_aniso_U_13
_atom_site_aniso_U_12
I1 0.0369(2) 0.1023(4) 0.0302(2) -0.0141(2) 0.00290(19) -0.0136(2)
I2 0.01708(17) 0.0307(2) 0.0385(2) 0.00030(15) 0.00790(15) -0.00126(14)
I3 0.0447(3) 0.0615(3) 0.0321(2) 0.0002(2) -0.00649(19) 0.0049(2)
I1A 0.079(2) 0.057(4) 0.0399(14) 0.007(2) 0.0335(12) 0.0280(17)
C1A 0.039(17) 0.049(15) 0.005(10) 0.011(9) -0.001(10) 0.007(14)
C2A 0.055(13) 0.027(10) 0.025(10) 0.007(8) 0.028(9) -0.006(9)
C3A 0.035(11) 0.055(13) 0.014(9) 0.003(8) 0.008(8) -0.006(10)
C4A 0.045(12) 0.048(13) 0.024(10) 0.004(9) 0.019(9) 0.012(10)
C5A 0.030(14) 0.039(17) 0.026(12) -0.011(9) 0.017(9) -0.009(11)
C6A 0.049(15) 0.055(16) 0.028(11) 0.015(11) 0.027(12) 0.031(14)
I1B 0.1150(13) 0.0415(14) 0.0529(9) -0.0139(8) 0.0460(9) -0.0258(8)
C1B 0.045(5) 0.022(4) 0.019(4) 0.001(3) 0.010(4) -0.002(4)
C2B 0.029(4) 0.034(5) 0.016(4) 0.002(3) 0.005(3) 0.009(4)
C3B 0.035(6) 0.038(6) 0.017(5) -0.005(4) 0.008(4) -0.005(5)
C4B 0.037(5) 0.032(5) 0.012(4) 0.003(4) 0.007(4) 0.012(5)
C5B 0.035(7) 0.033(6) 0.018(5) -0.005(4) 0.013(5) 0.015(5)
C6B 0.037(5) 0.039(5) 0.010(4) -0.002(3) 0.010(3) -0.010(4)
I6 0.0499(14) 0.0092(13) 0.0307(12) 0.0034(9) 0.0145(10) 0.0085(10)
I7 0.0432(8) 0.0415(8) 0.0184(6) -0.0010(5) 0.0071(5) 0.0035(6)
I8 0.0399(6) 0.0395(11) 0.0360(6) 0.0026(6) 0.0147(5) 0.0107(6)
I9 0.0318(3) 0.0399(3) 0.0169(3) -0.0027(2) 0.0008(2) 0.0118(2)
N1 0.014(2) 0.018(2) 0.017(2) -0.0020(16) 0.0035(16) -0.0008(17)
N2 0.012(2) 0.020(2) 0.016(2) 0.0001(16) 0.0037(16) -0.0007(16)
C1 0.016(2) 0.020(3) 0.015(2) -0.0002(19) 0.003(2) 0.000(2)
C2 0.014(2) 0.020(3) 0.018(2) -0.002(2) 0.004(2) -0.001(2)
C3 0.026(3) 0.018(3) 0.019(3) -0.001(2) 0.006(2) 0.003(2)
C4 0.019(3) 0.022(3) 0.015(2) -0.002(2) 0.004(2) 0.001(2)
C5 0.018(3) 0.024(3) 0.020(3) -0.005(2) 0.008(2) -0.005(2)
C6 0.018(2) 0.019(3) 0.014(2) -0.0018(19) 0.0056(19) -0.002(2)
C7 0.014(2) 0.026(3) 0.012(2) 0.0011(19) 0.0036(19) 0.000(2)
C8 0.015(2) 0.024(3) 0.021(3) 0.000(2) 0.003(2) -0.003(2)
C9 0.021(3) 0.022(3) 0.018(3) -0.002(2) 0.004(2) -0.006(2)
C10 0.022(3) 0.017(3) 0.020(3) 0.000(2) 0.006(2) -0.004(2)
C11 0.016(2) 0.026(3) 0.012(2) -0.001(2) 0.0033(19) -0.002(2)
C12 0.024(3) 0.013(2) 0.011(2) -0.0010(18) 0.008(2) -0.001(2)
C13 0.016(2) 0.018(3) 0.010(2) 0.0013(18) 0.0043(19) 0.0035(19)
C14 0.017(2) 0.023(3) 0.011(2) -0.0006(19) 0.0040(19) -0.001(2)
C15 0.019(3) 0.017(3) 0.019(2) 0.002(2) 0.004(2) -0.002(2)
C16 0.020(3) 0.021(3) 0.022(3) 0.002(2) 0.007(2) 0.000(2)
C17 0.015(2) 0.023(3) 0.020(3) 0.002(2) 0.006(2) 0.001(2)
C18 0.018(2) 0.021(3) 0.011(2) 0.0049(19) 0.0020(19) -0.001(2)
C19 0.017(2) 0.022(3) 0.015(2) 0.003(2) 0.005(2) 0.000(2)
C20 0.014(2) 0.025(3) 0.025(3) 0.002(2) 0.005(2) 0.001(2)
C21 0.019(3) 0.023(3) 0.021(3) -0.002(2) 0.004(2) -0.005(2)
C22 0.024(3) 0.022(3) 0.023(3) -0.001(2) 0.005(2) -0.001(2)
C23 0.018(2) 0.018(3) 0.023(3) 0.000(2) 0.004(2) 0.002(2)
C24 0.016(2) 0.017(3) 0.016(2) 0.0021(19) 0.005(2) -0.006(2)
C25 0.022(3) 0.026(3) 0.031(3) -0.002(2) 0.007(2) 0.009(2)
C26 0.023(3) 0.047(4) 0.056(4) -0.001(3) -0.003(3) 0.007(3)
C27 0.029(3) 0.036(3) 0.045(4) 0.003(3) 0.014(3) 0.011(3)
C28 0.044(4) 0.044(4) 0.053(4) 0.015(3) 0.028(3) 0.024(3)
C29 0.026(3) 0.024(3) 0.036(3) -0.001(2) 0.014(2) -0.010(2)
C30 0.029(3) 0.031(3) 0.072(5) -0.001(3) 0.002(3) -0.016(3)
C31 0.080(5) 0.046(4) 0.068(5) -0.011(3) 0.053(4) -0.030(4)
C32 0.034(3) 0.020(3) 0.067(4) 0.004(3) 0.018(3) -0.006(2)
C33 0.026(3) 0.020(3) 0.045(3) 0.006(2) 0.014(3) 0.001(2)
C34 0.040(4) 0.041(4) 0.078(5) -0.024(3) 0.028(4) -0.001(3)
C35 0.058(5) 0.051(4) 0.109(6) 0.041(4) 0.054(5) 0.034(4)
C36 0.028(3) 0.037(4) 0.069(4) 0.005(3) 0.018(3) 0.012(3)
C37 0.024(3) 0.029(3) 0.031(3) 0.000(2) 0.009(2) -0.007(2)
C38 0.051(4) 0.042(4) 0.037(4) 0.005(3) 0.005(3) -0.026(3)
C39 0.028(3) 0.042(4) 0.069(4) -0.019(3) 0.027(3) -0.017(3)
C40 0.029(3) 0.036(3) 0.033(3) -0.009(3) 0.009(3) -0.014(3)

loop_
_atom_type_symbol
_atom_type_description
_atom_type_scat_dispersion_real
_atom_type_scat_dispersion_imag
_atom_type_scat_source
C C 0.0033 0.0016 'International Tables Vol C Tables 4.2.6.8 and 6.1.1.4'
H H 0.0000 0.0000 'International Tables Vol C Tables 4.2.6.8 and 6.1.1.4'
I I -0.4742 1.8119 'International Tables Vol C Tables 4.2.6.8 and 6.1.1.4'
N N 0.0061 0.0033 'International Tables Vol C Tables 4.2.6.8 and 6.1.1.4'

loop_
_geom_angle_atom_site_label_1
_geom_angle_atom_site_label_2
_geom_angle_atom_site_label_3
_geom_angle
I1 I2 I3 178.462(19)
I2 I3 I9 112.21(2)
C2A C1A H1A 120.0
C2A C1A C6A 120.0
C6A C1A H1A 120.0
C1A C2A H2A 120.0
C3A C2A C1A 120.0
C3A C2A H2A 120.0
C2A C3A I1A 119.3(7)
C2A C3A C4A 120.0
C4A C3A I1A 120.7(7)
C3A C4A H4A 120.0
C5A C4A C3A 120.0
C5A C4A H4A 120.0
C4A C5A H5A 120.0
C6A C5A C4A 120.0
C6A C5A H5A 120.0
C1A C6A H6A 120.0
C5A C6A C1A 120.0
C5A C6A H6A 120.0
C2B C1B I1B 118.8(3)
C2B C1B C6B 120.0
C6B C1B I1B 121.2(3)
C1B C2B H2B 120.0
C1B C2B C3B 120.0
C3B C2B H2B 120.0
C2B C3B H3B 120.0
C4B C3B C2B 120.0
C4B C3B H3B 120.0
C3B C4B H4B 120.0
C5B C4B C3B 120.0
C5B C4B H4B 120.0
C4B C5B H5B 120.0
C4B C5B C6B 120.0
C6B C5B H5B 120.0
C1B C6B H6B 120.0
C5B C6B C1B 120.0
C5B C6B H6B 120.0
I8 I9 I3 173.85(7)
N2 N1 C13 117.7(4)
N2 N1 C24 132.8(4)
C13 N1 C24 109.4(4)
N1 N2 C1 132.6(4)
N1 N2 C12 117.9(4)
C12 N2 C1 109.3(4)
C2 C1 N2 130.8(4)
C2 C1 C6 121.9(4)
C6 C1 N2 106.8(4)
C1 C2 H2 121.5
C1 C2 C3 117.0(4)
C3 C2 H2 121.5
C2 C3 H3 118.3
C2 C3 C4 123.4(4)
C4 C3 H3 118.3
C3 C4 C25 122.1(4)
C5 C4 C3 117.7(4)
C5 C4 C25 120.2(4)
C4 C5 H5 119.7
C6 C5 C4 120.5(4)
C6 C5 H5 119.7
C1 C6 C7 108.2(4)
C5 C6 C1 119.2(4)
C5 C6 C7 132.2(4)
C8 C7 C6 136.7(4)
C8 C7 C12 117.1(4)
C12 C7 C6 106.1(4)
C7 C8 H8 119.5
C7 C8 C9 121.0(4)
C9 C8 H8 119.5
C8 C9 C29 118.9(4)
C10 C9 C8 119.7(4)
C10 C9 C29 121.4(4)
C9 C10 H10 119.4
C9 C10 C11 121.2(4)
C11 C10 H10 119.4
C10 C11 C14 128.6(4)
C12 C11 C10 115.6(4)
C12 C11 C14 115.8(4)
C7 C12 N2 109.1(4)
C11 C12 N2 125.7(4)
C11 C12 C7 125.1(4)
N1 C13 C18 109.0(4)
C14 C13 N1 126.1(4)
C14 C13 C18 124.8(4)
C13 C14 C11 115.5(4)
C13 C14 C15 115.7(4)
C15 C14 C11 128.8(4)
C14 C15 H15 119.1
C14 C15 C16 121.8(4)
C16 C15 H15 119.1
C15 C16 C33 119.2(4)
C17 C16 C15 119.4(4)
C17 C16 C33 121.3(4)
C16 C17 H17 119.7
C18 C17 C16 120.7(4)
C18 C17 H17 119.7
C13 C18 C19 106.5(4)
C17 C18 C13 117.3(4)
C17 C18 C19 136.1(4)
C20 C19 C18 132.3(4)
C20 C19 C24 119.8(4)
C24 C19 C18 107.6(4)
C19 C20 H20 119.9
C19 C20 C21 120.3(4)
C21 C20 H20 119.9
C20 C21 C22 118.0(4)
C20 C21 C37 122.0(4)
C22 C21 C37 120.0(4)
C21 C22 H22 118.3
C23 C22 C21 123.4(5)
C23 C22 H22 118.3
C22 C23 H23 121.5
C22 C23 C24 116.9(4)
C24 C23 H23 121.5
N1 C24 C19 106.9(4)
C23 C24 N1 131.4(4)
C23 C24 C19 121.4(4)
C4 C25 C26 109.2(4)
C27 C25 C4 112.2(4)
C27 C25 C26 107.7(5)
C27 C25 C28 109.3(4)
C28 C25 C4 108.2(4)
C28 C25 C26 110.2(5)
C25 C26 H26A 109.5
C25 C26 H26B 109.5
C25 C26 H26C 109.5
H26A C26 H26B 109.5
H26A C26 H26C 109.5
H26B C26 H26C 109.5
C25 C27 H27A 109.5
C25 C27 H27B 109.5
C25 C27 H27C 109.5
H27A C27 H27B 109.5
H27A C27 H27C 109.5
H27B C27 H27C 109.5
C25 C28 H28A 109.5
C25 C28 H28B 109.5
C25 C28 H28C 109.5
H28A C28 H28B 109.5
H28A C28 H28C 109.5
H28B C28 H28C 109.5
C9 C29 C30 109.9(4)
C31 C29 C9 108.2(4)
C31 C29 C30 109.0(5)
C32 C29 C9 112.5(4)
C32 C29 C30 107.8(5)
C32 C29 C31 109.4(5)
C29 C30 H30A 109.5
C29 C30 H30B 109.5
C29 C30 H30C 109.5
H30A C30 H30B 109.5
H30A C30 H30C 109.5
H30B C30 H30C 109.5
C29 C31 H31A 109.5
C29 C31 H31B 109.5
C29 C31 H31C 109.5
H31A C31 H31B 109.5
H31A C31 H31C 109.5
H31B C31 H31C 109.5
C29 C32 H32A 109.5
C29 C32 H32B 109.5
C29 C32 H32C 109.5
H32A C32 H32B 109.5
H32A C32 H32C 109.5
H32B C32 H32C 109.5
C34 C33 C16 108.5(4)
C35 C33 C16 109.5(5)
C35 C33 C34 108.7(5)
C35 C33 C36 109.6(5)
C36 C33 C16 113.0(4)
C36 C33 C34 107.4(5)
C33 C34 H34A 109.5
C33 C34 H34B 109.5
C33 C34 H34C 109.5
H34A C34 H34B 109.5
H34A C34 H34C 109.5
H34B C34 H34C 109.5
C33 C35 H35A 109.5
C33 C35 H35B 109.5
C33 C35 H35C 109.5
H35A C35 H35B 109.5
H35A C35 H35C 109.5
H35B C35 H35C 109.5
C33 C36 H36A 109.5
C33 C36 H36B 109.5
C33 C36 H36C 109.5
H36A C36 H36B 109.5
H36A C36 H36C 109.5
H36B C36 H36C 109.5
C21 C37 C38 107.1(4)
C39 C37 C21 111.9(4)
C39 C37 C38 109.3(5)
C39 C37 C40 107.6(4)
C40 C37 C21 110.6(4)
C40 C37 C38 110.4(5)
C37 C38 H38A 109.5
C37 C38 H38B 109.5
C37 C38 H38C 109.5
H38A C38 H38B 109.5
H38A C38 H38C 109.5
H38B C38 H38C 109.5
C37 C39 H39A 109.5
C37 C39 H39B 109.5
C37 C39 H39C 109.5
H39A C39 H39B 109.5
H39A C39 H39C 109.5
H39B C39 H39C 109.5
C37 C40 H40A 109.5
C37 C40 H40B 109.5
C37 C40 H40C 109.5
H40A C40 H40B 109.5
H40A C40 H40C 109.5
H40B C40 H40C 109.5

loop_
_geom_bond_atom_site_label_1
_geom_bond_atom_site_label_2
_geom_bond_distance
I1 I2 2.8630(12)
I2 I3 2.9680(12)
I3 I9 3.1189(8)
I1A C3A 2.096(11)
C1A H1A 0.9500
C1A C2A 1.3900
C1A C6A 1.3900
C2A H2A 0.9500
C2A C3A 1.3900
C3A C4A 1.3900
C4A H4A 0.9500
C4A C5A 1.3900
C5A H5A 0.9500
C5A C6A 1.3900
C6A H6A 0.9500
I1B C1B 2.264(4)
C1B C2B 1.3900
C1B C6B 1.3900
C2B H2B 0.9500
C2B C3B 1.3900
C3B H3B 0.9500
C3B C4B 1.3900
C4B H4B 0.9500
C4B C5B 1.3900
C5B H5B 0.9500
C5B C6B 1.3900
C6B H6B 0.9500
I6 I7 2.714(6)
I8 I9 2.801(3)
N1 N2 1.353(5)
N1 C13 1.392(6)
N1 C24 1.409(6)
N2 C1 1.416(6)
N2 C12 1.397(6)
C1 C2 1.378(7)
C1 C6 1.406(6)
C2 H2 0.9500
C2 C3 1.380(6)
C3 H3 0.9500
C3 C4 1.402(7)
C4 C5 1.394(7)
C4 C25 1.536(7)
C5 H5 0.9500
C5 C6 1.384(7)
C6 C7 1.468(7)
C7 C8 1.373(7)
C7 C12 1.396(6)
C8 H8 0.9500
C8 C9 1.401(7)
C9 C10 1.398(7)
C9 C29 1.539(7)
C10 H10 0.9500
C10 C11 1.407(6)
C11 C12 1.385(6)
C11 C14 1.463(6)
C13 C14 1.389(6)
C13 C18 1.393(6)
C14 C15 1.395(7)
C15 H15 0.9500
C15 C16 1.404(7)
C16 C17 1.397(7)
C16 C33 1.544(7)
C17 H17 0.9500
C17 C18 1.387(7)
C18 C19 1.464(6)
C19 C20 1.383(6)
C19 C24 1.410(6)
C20 H20 0.9500
C20 C21 1.390(7)
C21 C22 1.406(7)
C21 C37 1.531(7)
C22 H22 0.9500
C22 C23 1.380(7)
C23 H23 0.9500
C23 C24 1.389(6)
C25 C26 1.546(7)
C25 C27 1.513(8)
C25 C28 1.524(7)
C26 H26A 0.9800
C26 H26B 0.9800
C26 H26C 0.9800
C27 H27A 0.9800
C27 H27B 0.9800
C27 H27C 0.9800
C28 H28A 0.9800
C28 H28B 0.9800
C28 H28C 0.9800
C29 C30 1.541(8)
C29 C31 1.534(8)
C29 C32 1.529(8)
C30 H30A 0.9800
C30 H30B 0.9800
C30 H30C 0.9800
C31 H31A 0.9800
C31 H31B 0.9800
C31 H31C 0.9800
C32 H32A 0.9800
C32 H32B 0.9800
C32 H32C 0.9800
C33 C34 1.543(8)
C33 C35 1.519(8)
C33 C36 1.523(7)
C34 H34A 0.9800
C34 H34B 0.9800
C34 H34C 0.9800
C35 H35A 0.9800
C35 H35B 0.9800
C35 H35C 0.9800
C36 H36A 0.9800
C36 H36B 0.9800
C36 H36C 0.9800
C37 C38 1.553(7)
C37 C39 1.522(8)
C37 C40 1.528(7)
C38 H38A 0.9800
C38 H38B 0.9800
C38 H38C 0.9800
C39 H39A 0.9800
C39 H39B 0.9800
C39 H39C 0.9800
C40 H40A 0.9800
C40 H40B 0.9800
C40 H40C 0.9800

loop_
_geom_torsion_atom_site_label_1
_geom_torsion_atom_site_label_2
_geom_torsion_atom_site_label_3
_geom_torsion_atom_site_label_4
_geom_torsion
I1 I2 I3 I9 23.3(8)
I2 I3 I9 I8 -163.5(6)
I1A C3A C4A C5A 179.9(9)
C1A C2A C3A I1A -179.9(8)
C1A C2A C3A C4A 0.0
C2A C1A C6A C5A 0.0
C2A C3A C4A C5A 0.0
C3A C4A C5A C6A 0.0
C4A C5A C6A C1A 0.0
C6A C1A C2A C3A 0.0
I1B C1B C2B C3B -179.4(3)
I1B C1B C6B C5B 179.4(3)
C1B C2B C3B C4B 0.0
C2B C1B C6B C5B 0.0
C2B C3B C4B C5B 0.0
C3B C4B C5B C6B 0.0
C4B C5B C6B C1B 0.0
C6B C1B C2B C3B 0.0
N1 N2 C1 C2 10.8(8)
N1 N2 C1 C6 -177.1(4)
N1 N2 C12 C7 175.4(4)
N1 N2 C12 C11 -8.4(6)
N1 C13 C14 C11 -1.9(7)
N1 C13 C14 C15 179.1(4)
N1 C13 C18 C17 -178.1(4)
N1 C13 C18 C19 4.3(5)
N2 N1 C13 C14 -8.2(6)
N2 N1 C13 C18 175.8(4)
N2 N1 C24 C19 -176.4(4)
N2 N1 C24 C23 10.4(8)
N2 C1 C2 C3 174.4(4)
N2 C1 C6 C5 -177.4(4)
N2 C1 C6 C7 -3.1(5)
C1 N2 C12 C7 -7.6(5)
C1 N2 C12 C11 168.6(4)
C1 C2 C3 C4 0.3(7)
C1 C6 C7 C8 -177.3(5)
C1 C6 C7 C12 -1.4(5)
C2 C1 C6 C5 -4.4(7)
C2 C1 C6 C7 169.8(4)
C2 C3 C4 C5 -2.7(7)
C2 C3 C4 C25 177.5(4)
C3 C4 C5 C6 1.5(7)
C3 C4 C25 C26 124.0(5)
C3 C4 C25 C27 4.7(7)
C3 C4 C25 C28 -116.0(5)
C4 C5 C6 C1 1.8(7)
C4 C5 C6 C7 -170.8(5)
C5 C4 C25 C26 -55.8(6)
C5 C4 C25 C27 -175.1(4)
C5 C4 C25 C28 64.2(6)
C5 C6 C7 C8 -4.1(9)
C5 C6 C7 C12 171.8(5)
C6 C1 C2 C3 3.3(7)
C6 C7 C8 C9 173.6(5)
C6 C7 C12 N2 5.5(5)
C6 C7 C12 C11 -170.8(4)
C7 C8 C9 C10 -2.0(7)
C7 C8 C9 C29 177.5(4)
C8 C7 C12 N2 -177.7(4)
C8 C7 C12 C11 6.1(7)
C8 C9 C10 C11 2.5(7)
C8 C9 C29 C30 52.6(6)
C8 C9 C29 C31 -66.3(6)
C8 C9 C29 C32 172.8(5)
C9 C10 C11 C12 1.1(7)
C9 C10 C11 C14 -178.3(4)
C10 C9 C29 C30 -127.8(5)
C10 C9 C29 C31 113.2(6)
C10 C9 C29 C32 -7.7(7)
C10 C11 C12 N2 178.8(4)
C10 C11 C12 C7 -5.6(7)
C10 C11 C14 C13 -174.1(4)
C10 C11 C14 C15 4.7(8)
C11 C14 C15 C16 -177.2(4)
C12 N2 C1 C2 -165.5(5)
C12 N2 C1 C6 6.6(5)
C12 C7 C8 C9 -2.0(7)
C12 C11 C14 C13 6.6(6)
C12 C11 C14 C15 -174.6(4)
C13 N1 N2 C1 -163.3(4)
C13 N1 N2 C12 12.8(5)
C13 N1 C24 C19 7.7(5)
C13 N1 C24 C23 -165.5(5)
C13 C14 C15 C16 1.6(7)
C13 C18 C19 C20 173.7(5)
C13 C18 C19 C24 0.4(5)
C14 C11 C12 N2 -1.7(7)
C14 C11 C12 C7 173.9(4)
C14 C13 C18 C17 5.9(7)
C14 C13 C18 C19 -171.8(4)
C14 C15 C16 C17 1.6(7)
C14 C15 C16 C33 -178.1(4)
C15 C16 C17 C18 -1.3(7)
C15 C16 C33 C34 61.0(6)
C15 C16 C33 C35 -57.5(7)
C15 C16 C33 C36 180.0(5)
C16 C17 C18 C13 -2.2(7)
C16 C17 C18 C19 174.6(5)
C17 C16 C33 C34 -118.7(5)
C17 C16 C33 C35 122.8(6)
C17 C16 C33 C36 0.3(7)
C17 C18 C19 C20 -3.3(9)
C17 C18 C19 C24 -176.6(5)
C18 C13 C14 C11 173.5(4)
C18 C13 C14 C15 -5.5(7)
C18 C19 C20 C21 -170.5(5)
C18 C19 C24 N1 -4.9(5)
C18 C19 C24 C23 169.1(4)
C19 C20 C21 C22 2.0(7)
C19 C20 C21 C37 -178.4(4)
C20 C19 C24 N1 -179.1(4)
C20 C19 C24 C23 -5.1(7)
C20 C21 C22 C23 -3.5(7)
C20 C21 C37 C38 114.9(5)
C20 C21 C37 C39 -4.8(7)
C20 C21 C37 C40 -124.7(5)
C21 C22 C23 C24 0.6(7)
C22 C21 C37 C38 -65.5(6)
C22 C21 C37 C39 174.8(5)
C22 C21 C37 C40 54.8(6)
C22 C23 C24 N1 176.0(5)
C22 C23 C24 C19 3.7(7)
C24 N1 N2 C1 21.0(8)
C24 N1 N2 C12 -162.9(4)
C24 N1 C13 C14 168.5(4)
C24 N1 C13 C18 -7.5(5)
C24 C19 C20 C21 2.1(7)
C25 C4 C5 C6 -178.7(4)
C29 C9 C10 C11 -177.0(4)
C33 C16 C17 C18 178.4(4)
C37 C21 C22 C23 176.9(5)
